data_2000707
loop_
_publ_author_name
'Sui, X.'
'Codding, P. W.'

_publ_section_title
;
 Structure of 3,4-diethylcanthine-5,6-dione
;
_journal_issue 8
_journal_name_full 'Acta Crystallographica Section C'
_journal_page_first 1516
_journal_page_last 1518
_journal_paper_doi 10.1107/S0108270192000222
_journal_volume 48
_journal_year 1992
_chemical_formula_sum 'C18 H16 N2 O2'
_chemical_formula_weight 292.34
_space_group_crystal_system triclinic
_space_group_IT_number 2
_space_group_name_Hall '-P 1'
_space_group_name_H-M_alt 'P -1'
_cell_angle_alpha 83.493(3)
_cell_angle_beta 114.946(3)
_cell_angle_gamma 101.598(3)
_cell_formula_units_Z 2
_cell_length_a 8.4118(2)
_cell_length_b 11.9934(4)
_cell_length_c 7.9901(4)
_cell_volume 715.59(5)
_diffrn_radiation_type Cu
_diffrn_radiation_wavelength 1.54178
_exptl_absorpt_coefficient_mu 0.68
_exptl_crystal_density_diffrn 1.356
_exptl_crystal_F_000 308
_cod_data_source_file cr0392.cif
_cod_data_source_block cr0392a
_cod_depositor_comments
;
 Updating space group information and adding the symmetry operation list.

 Antanas Vaitkus,
 2018-06-14
;
_cod_original_cell_volume 715.61(5)
_cod_database_code 2000707

loop_
_space_group_symop_id
_space_group_symop_operation_xyz
1 x,y,z
2 -x,-y,-z

loop_
_atom_site_label
_atom_site_fract_x
_atom_site_fract_y
_atom_site_fract_z
C(1) .2618(2) .28940(10) -.0308(2)
N(2) .41060(10) .26260(10) .12140(10)
C(3) .5210(2) .33970(10) .2556(2)
C(4) .4946(2) .44750(10) .2535(2)
C(5) .3225(2) .69150(10) .1267(2)
C(6) .2219(2) .77440(10) .0341(3)
C(7) .0768(2) .75360(10) -.1338(3)
C(8) .0244(2) .64890(10) -.2157(2)
N(9) .10630(10) .45210(10) -.16700(10)
C(10) .24210(10) .40340(10) -.0297(2)
C(11) .3481(2) .48160(10) .1034(2)
C(12) .2745(2) .58550(10) .0474(2)
C(13) .1254(2) .56580(10) -.1210(2)
C(14) -.0263(2) .39140(10) -.3123(2)
C(15) -.0102(2) .26760(10) -.3141(2)
C(16) .1348(2) .21940(10) -.1748(2)
O(17) -.14730(10) .43460(10) -.42830(10)
O(18) -.13310(10) .21270(10) -.44340(10)
C(19) .1267(2) .09590(10) -.2053(2)
C(20) .2205(3) .0791(2) -.3242(3)
C(21) .4589(2) .14770(10) .1633(2)
C(22) .3709(4) .0785(2) .2795(3)
H(3) .624(2) .3070(10) .359(2)
H(4) .579(2) .4990(10) .355(2)
H(5) .420(2) .7050(10) .248(2)
H(6) .249(2) .850(2) .089(2)
H(7) .009(2) .8120(10) -.198(2)
H(8) -.078(2) .6340(10) -.334(2)
H(191) -.001(2) .0650(10) -.270(2)
H(192) .173(2) .0510(10) -.083(2)
H(201) .175(3) .125(2) -.439(3)
H(202) .352(3) .109(2) -.259(3)
H(203) .201(2) -.001(2) -.358(2)
H(211) .426(2) .1110(10) .050(2)
H(212) .590(2) .1600(10) .233(2)
H(221) .409(3) .116(2) .387(3)
H(222) .233(3) .071(2) .208(3)
H(223) .400(3) -.003(2) .298(3)

loop_
_geom_bond_atom_site_label_1
_geom_bond_atom_site_label_2
_geom_bond_distance
C(1) N(2) 1.3930(10)
C(1) C(10) 1.411(2)
C(1) C(16) 1.411(2)
N(2) C(3) 1.381(2)
N(2) C(21) 1.476(2)
C(3) C(4) 1.352(2)
C(4) C(11) 1.403(2)
C(5) C(6) 1.376(2)
C(5) C(12) 1.394(2)
C(6) C(7) 1.387(2)
C(7) C(8) 1.385(2)
C(8) C(13) 1.383(2)
N(9) C(10) 1.3840(10)
N(9) C(13) 1.413(2)
N(9) C(14) 1.3760(10)
C(10) C(11) 1.377(2)
C(11) C(12) 1.444(2)
C(12) C(13) 1.403(2)
C(14) C(15) 1.520(2)
C(14) O(17) 1.212(2)
C(15) C(16) 1.433(2)
C(15) O(18) 1.2440(10)
C(16) C(19) 1.511(2)
C(19) C(20) 1.519(3)
C(21) C(22) 1.502(3)
